data_7058847
loop_
_publ_author_name
'Wang, Xiaohua'
'Jiang, Bin'
'Du, Chenchen'
'Ren, Xiaolei'
'Duan, Zhiming'
'Wang, Hongyu'

_publ_section_title
;
 Fluorinated dithienyl-diketopyrrolopyrrole: a new building block for
 organic optoelectronic materials
;
_journal_issue 41
_journal_name_full 'New Journal of Chemistry'
_journal_page_first 16411
_journal_paper_doi 10.1039/C9NJ04060A
_journal_volume 43
_journal_year 2019
_chemical_formula_sum 'C18 H14 F2 N2 O2 S2'
_chemical_formula_weight 392.43
_chemical_name_common 'difluorinated dithienyl-DPP'
_chemical_name_systematic 2,5-diethyl-3,6-bis(4-fluorothiophen-2-yl)-2,5-dihydropyrrolo[3,4-c]pyrrole-1,4-dione
_space_group_crystal_system monoclinic
_space_group_IT_number 14
_space_group_name_Hall '-P 2ybc'
_space_group_name_H-M_alt 'P 1 21/c 1'
_symmetry_space_group_name_Hall '-P 2ybc'
_symmetry_space_group_name_H-M 'P 1 21/c 1'
_atom_sites_solution_hydrogens geom
_audit_creation_method SHELXL-2014/7
_audit_update_record
;
2019-08-01 deposited with the CCDC.    2019-09-30 downloaded from the CCDC.
;
_cell_angle_alpha 90
_cell_angle_beta 97.22(3)
_cell_angle_gamma 90
_cell_formula_units_Z 4
_cell_length_a 4.5260(9)
_cell_length_b 18.489(4)
_cell_length_c 19.838(4)
_cell_measurement_reflns_used 30125
_cell_measurement_temperature 100(2)
_cell_measurement_theta_max 26.5
_cell_measurement_theta_min 1.39
_cell_volume 1646.9(6)
_computing_cell_refinement HKL3000
_computing_data_collection blueice
_computing_data_reduction HKL3000
_computing_structure_refinement 'SHELXL-2014/7 (Sheldrick, 2014)'
_diffrn_ambient_temperature 100(2)
_diffrn_measured_fraction_theta_full 0.997
_diffrn_measured_fraction_theta_max 0.995
_diffrn_measurement_device_type 'Bruker P4'
_diffrn_measurement_method '\w scans'
_diffrn_radiation_type synchrotron
_diffrn_radiation_wavelength 0.65251
_diffrn_reflns_av_R_equivalents 0.0000
_diffrn_reflns_av_unetI/netI 0.0202
_diffrn_reflns_Laue_measured_fraction_full 0.997
_diffrn_reflns_Laue_measured_fraction_max 0.995
_diffrn_reflns_number 4388
_diffrn_reflns_point_group_measured_fraction_full 0.997
_diffrn_reflns_point_group_measured_fraction_max 0.995
_diffrn_reflns_theta_full 23.048
_diffrn_reflns_theta_max 26.519
_diffrn_reflns_theta_min 1.387
_exptl_absorpt_coefficient_mu 0.286
_exptl_crystal_colour purple
_exptl_crystal_density_diffrn 1.583
_exptl_crystal_description plate
_exptl_crystal_F_000 808
_exptl_crystal_preparation Luminescent
_exptl_crystal_recrystallization_method 'Re-crystallisation from solvent: tetrahydrofuran'
_exptl_crystal_size_max 0.155
_exptl_crystal_size_mid 0.045
_exptl_crystal_size_min 0.010
_refine_diff_density_max 0.490
_refine_diff_density_min -0.406
_refine_diff_density_rms 0.070
_refine_ls_extinction_method none
_refine_ls_goodness_of_fit_ref 1.022
_refine_ls_hydrogen_treatment constr
_refine_ls_matrix_type full
_refine_ls_number_parameters 237
_refine_ls_number_reflns 4388
_refine_ls_number_restraints 0
_refine_ls_restrained_S_all 1.022
_refine_ls_R_factor_all 0.0401
_refine_ls_R_factor_gt 0.0385
_refine_ls_shift/su_max 0.001
_refine_ls_shift/su_mean 0.000
_refine_ls_structure_factor_coef Fsqd
_refine_ls_weighting_details 'w=1/[\s^2^(Fo^2^)+(0.0725P)^2^+0.7889P] where P=(Fo^2^+2Fc^2^)/3'
_refine_ls_weighting_scheme calc
_refine_ls_wR_factor_gt 0.1069
_refine_ls_wR_factor_ref 0.1091
_reflns_Friedel_coverage 0.000
_reflns_number_gt 4115
_reflns_number_total 4388
_reflns_threshold_expression 'I > 2\s(I)'
_cod_data_source_file c9nj04060a2.cif
_cod_data_source_block a
_cod_depositor_comments 'Adding full bibliography for 7058847.cif.'
_cod_database_code 7058847
_shelx_shelxl_version_number 2014/7
_shelx_space_group_comment
;
The symmetry employed for this shelxl refinement is uniquely defined
by the following loop, which should always be used as a source of
symmetry information in preference to the above space-group names.
They are only intended as comments.
;
_shelx_estimated_absorpt_t_min 0.957
_shelx_estimated_absorpt_t_max 0.997

loop_
_space_group_symop_operation_xyz
'x, y, z'
'-x, y+1/2, -z+1/2'
'-x, -y, -z'
'x, -y-1/2, z-1/2'

loop_
_atom_site_label
_atom_site_type_symbol
_atom_site_fract_x
_atom_site_fract_y
_atom_site_fract_z
_atom_site_U_iso_or_equiv
_atom_site_adp_type
_atom_site_occupancy
_atom_site_site_symmetry_order
_atom_site_calc_flag
_atom_site_refinement_flags_posn
_atom_site_refinement_flags_adp
S1 S 1.12342(7) 0.46067(2) 0.69748(2) 0.02232(10) Uani 1 1 d . .
F1 F 0.8685(2) 0.26448(5) 0.70788(5) 0.0317(2) Uani 1 1 d . .
O1 O 0.7274(2) 0.64861(5) 0.48654(5) 0.01969(19) Uani 1 1 d . .
N1 N 0.8472(2) 0.55470(5) 0.56273(5) 0.0164(2) Uani 1 1 d . .
C1 C 1.1146(3) 0.37641(7) 0.73236(7) 0.0236(3) Uani 1 1 d . .
H1 H 1.2282 0.3615 0.7735 0.028 Uiso 1 1 calc R U
C2 C 0.9200(3) 0.33383(7) 0.69222(7) 0.0225(3) Uani 1 1 d . .
C3 C 0.7742(3) 0.36666(7) 0.63361(6) 0.0211(2) Uani 1 1 d . .
H3 H 0.6316 0.3433 0.6016 0.025 Uiso 1 1 calc R U
C4 C 0.8657(3) 0.43747(6) 0.62861(6) 0.0171(2) Uani 1 1 d . .
C5 C 0.7515(3) 0.48475(6) 0.57387(6) 0.0156(2) Uani 1 1 d . .
C6 C 0.5236(3) 0.46966(6) 0.52176(6) 0.0165(2) Uani 1 1 d . .
C7 C 0.6823(3) 0.58632(6) 0.50434(6) 0.0162(2) Uani 1 1 d . .
C8 C 1.0753(3) 0.59779(7) 0.60315(6) 0.0192(2) Uani 1 1 d . .
H8A H 1.1614 0.6326 0.5731 0.023 Uiso 1 1 calc R U
H8B H 1.2373 0.5655 0.6232 0.023 Uiso 1 1 calc R U
C9 C 0.9514(3) 0.63899(7) 0.65973(7) 0.0259(3) Uani 1 1 d . .
H9A H 0.8638 0.6048 0.6893 0.039 Uiso 1 1 calc R U
H9B H 0.7980 0.6729 0.6400 0.039 Uiso 1 1 calc R U
H9C H 1.1125 0.6658 0.6864 0.039 Uiso 1 1 calc R U
S2 S -0.13014(7) 0.18555(2) 0.53662(2) 0.02041(10) Uani 1 1 d . .
F2 F -0.39207(19) 0.20748(5) 0.34694(4) 0.02638(19) Uani 1 1 d . .
O2 O 0.6308(2) -0.03175(5) 0.64687(5) 0.01991(19) Uani 1 1 d . .
N2 N 0.3196(2) 0.04949(6) 0.58295(5) 0.0164(2) Uani 1 1 d . .
C10 C -0.3293(3) 0.22308(7) 0.46668(7) 0.0224(3) Uani 1 1 d . .
H10 H -0.4655 0.2621 0.4674 0.027 Uiso 1 1 calc R U
C11 C -0.2639(3) 0.18889(7) 0.40983(7) 0.0200(2) Uani 1 1 d . .
C12 C -0.0560(3) 0.13256(7) 0.42015(6) 0.0188(2) Uani 1 1 d . .
H12 H 0.0114 0.1047 0.3849 0.023 Uiso 1 1 calc R U
C13 C 0.0379(3) 0.12301(6) 0.48866(6) 0.0169(2) Uani 1 1 d . .
C14 C 0.2471(3) 0.06814(6) 0.51499(6) 0.0161(2) Uani 1 1 d . .
C15 C 0.4105(3) 0.02330(6) 0.47762(6) 0.0164(2) Uani 1 1 d . .
C16 C 0.2073(3) 0.07954(7) 0.64311(6) 0.0192(2) Uani 1 1 d . .
H16A H 0.2075 0.0412 0.6779 0.023 Uiso 1 1 calc R U
H16B H -0.0012 0.0955 0.6306 0.023 Uiso 1 1 calc R U
C17 C 0.3915(3) 0.14310(8) 0.67334(7) 0.0249(3) Uani 1 1 d . .
H17A H 0.5953 0.1269 0.6884 0.037 Uiso 1 1 calc R U
H17B H 0.3029 0.1624 0.7122 0.037 Uiso 1 1 calc R U
H17C H 0.3951 0.1810 0.6389 0.037 Uiso 1 1 calc R U
C18 C 0.5334(3) -0.00727(6) 0.59098(6) 0.0164(2) Uani 1 1 d . .

loop_
_atom_site_aniso_label
_atom_site_aniso_U_11
_atom_site_aniso_U_22
_atom_site_aniso_U_33
_atom_site_aniso_U_23
_atom_site_aniso_U_13
_atom_site_aniso_U_12
S1 0.02727(18) 0.01659(16) 0.02047(17) 0.00067(10) -0.00731(12) -0.00156(11)
F1 0.0498(5) 0.0150(4) 0.0270(4) 0.0055(3) -0.0080(4) -0.0040(3)
O1 0.0252(4) 0.0123(4) 0.0209(4) 0.0000(3) 0.0001(3) -0.0023(3)
N1 0.0188(5) 0.0128(4) 0.0167(5) -0.0012(4) -0.0013(4) -0.0014(4)
C1 0.0303(7) 0.0188(6) 0.0197(6) 0.0014(5) -0.0049(5) 0.0021(5)
C2 0.0323(7) 0.0137(5) 0.0203(6) 0.0014(4) -0.0013(5) 0.0011(5)
C3 0.0286(6) 0.0159(5) 0.0173(5) -0.0002(4) -0.0033(5) -0.0004(4)
C4 0.0205(5) 0.0153(5) 0.0148(5) -0.0011(4) -0.0008(4) 0.0013(4)
C5 0.0190(5) 0.0115(5) 0.0159(5) -0.0014(4) 0.0010(4) 0.0000(4)
C6 0.0200(5) 0.0131(5) 0.0160(5) -0.0006(4) -0.0002(4) -0.0001(4)
C7 0.0196(5) 0.0133(5) 0.0155(5) -0.0014(4) 0.0010(4) 0.0007(4)
C8 0.0205(5) 0.0164(5) 0.0196(5) -0.0024(4) -0.0022(4) -0.0028(4)
C9 0.0343(7) 0.0190(6) 0.0229(6) -0.0071(5) -0.0022(5) 0.0018(5)
S2 0.02474(17) 0.01515(16) 0.02084(17) -0.00106(10) 0.00094(12) 0.00178(10)
F2 0.0302(4) 0.0227(4) 0.0236(4) 0.0052(3) -0.0070(3) 0.0044(3)
O2 0.0231(4) 0.0195(4) 0.0161(4) 0.0014(3) -0.0017(3) -0.0004(3)
N2 0.0186(5) 0.0148(4) 0.0151(5) -0.0002(3) -0.0007(4) -0.0007(4)
C10 0.0240(6) 0.0148(5) 0.0277(6) 0.0017(4) 0.0003(5) 0.0011(4)
C11 0.0209(5) 0.0155(5) 0.0221(6) 0.0036(4) -0.0032(4) -0.0014(4)
C12 0.0198(5) 0.0163(5) 0.0193(5) 0.0009(4) -0.0010(4) -0.0012(4)
C13 0.0174(5) 0.0131(5) 0.0195(5) 0.0000(4) 0.0000(4) -0.0024(4)
C14 0.0171(5) 0.0143(5) 0.0162(5) 0.0007(4) -0.0013(4) -0.0034(4)
C15 0.0168(5) 0.0149(5) 0.0165(5) 0.0013(4) -0.0014(4) -0.0020(4)
C16 0.0215(5) 0.0196(5) 0.0165(5) -0.0005(4) 0.0021(4) -0.0007(4)
C17 0.0257(6) 0.0276(6) 0.0213(6) -0.0085(5) 0.0025(5) -0.0039(5)
C18 0.0166(5) 0.0146(5) 0.0173(5) -0.0001(4) -0.0009(4) -0.0029(4)

loop_
_atom_type_symbol
_atom_type_description
_atom_type_scat_dispersion_real
_atom_type_scat_dispersion_imag
_atom_type_scat_source
C C 0.0030 0.0010 'International Tables Vol C Tables 4.2.6.8 and 6.1.1.4'
H H 0.0000 0.0000 'International Tables Vol C Tables 4.2.6.8 and 6.1.1.4'
N N 0.0050 0.0030 'International Tables Vol C Tables 4.2.6.8 and 6.1.1.4'
O O 0.0090 0.0050 'International Tables Vol C Tables 4.2.6.8 and 6.1.1.4'
F F 0.0150 0.0090 'International Tables Vol C Tables 4.2.6.8 and 6.1.1.4'
S S 0.1080 0.1050 'International Tables Vol C Tables 4.2.6.8 and 6.1.1.4'

loop_
_geom_angle_atom_site_label_1
_geom_angle_atom_site_label_2
_geom_angle_atom_site_label_3
_geom_angle
_geom_angle_site_symmetry_1
_geom_angle_site_symmetry_3
C1 S1 C4 92.63(6) . .
C5 N1 C7 111.70(10) . .
C5 N1 C8 129.24(10) . .
C7 N1 C8 119.01(10) . .
C2 C1 S1 109.70(10) . .
C2 C1 H1 125.2 . .
S1 C1 H1 125.2 . .
F1 C2 C1 122.26(12) . .
F1 C2 C3 121.80(12) . .
C1 C2 C3 115.94(12) . .
C4 C3 C2 110.88(12) . .
C4 C3 H3 124.6 . .
C2 C3 H3 124.6 . .
C3 C4 C5 123.23(11) . .
C3 C4 S1 110.84(9) . .
C5 C4 S1 125.90(9) . .
N1 C5 C6 106.54(10) . .
N1 C5 C4 126.56(11) . .
C6 C5 C4 126.91(11) . .
C5 C6 C6 109.55(13) . 3_666
C5 C6 C7 142.50(11) . 3_666
C6 C6 C7 107.95(13) 3_666 3_666
O1 C7 N1 122.01(11) . .
O1 C7 C6 133.73(11) . 3_666
N1 C7 C6 104.25(10) . 3_666
N1 C8 C9 112.18(11) . .
N1 C8 H8A 109.2 . .
C9 C8 H8A 109.2 . .
N1 C8 H8B 109.2 . .
C9 C8 H8B 109.2 . .
H8A C8 H8B 107.9 . .
C8 C9 H9A 109.5 . .
C8 C9 H9B 109.5 . .
H9A C9 H9B 109.5 . .
C8 C9 H9C 109.5 . .
H9A C9 H9C 109.5 . .
H9B C9 H9C 109.5 . .
C10 S2 C13 92.77(6) . .
C14 N2 C18 111.47(10) . .
C14 N2 C16 129.21(10) . .
C18 N2 C16 119.32(10) . .
C11 C10 S2 109.80(10) . .
C11 C10 H10 125.1 . .
S2 C10 H10 125.1 . .
F2 C11 C10 122.36(12) . .
F2 C11 C12 121.72(12) . .
C10 C11 C12 115.92(12) . .
C13 C12 C11 110.86(12) . .
C13 C12 H12 124.6 . .
C11 C12 H12 124.6 . .
C12 C13 C14 123.57(11) . .
C12 C13 S2 110.64(9) . .
C14 C13 S2 125.78(9) . .
C15 C14 N2 107.05(10) . .
C15 C14 C13 126.72(11) . .
N2 C14 C13 126.22(11) . .
C14 C15 C15 109.29(13) . 3_656
C14 C15 C18 142.60(11) . 3_656
C15 C15 C18 108.10(13) 3_656 3_656
N2 C16 C17 112.68(10) . .
N2 C16 H16A 109.1 . .
C17 C16 H16A 109.1 . .
N2 C16 H16B 109.1 . .
C17 C16 H16B 109.1 . .
H16A C16 H16B 107.8 . .
C16 C17 H17A 109.5 . .
C16 C17 H17B 109.5 . .
H17A C17 H17B 109.5 . .
C16 C17 H17C 109.5 . .
H17A C17 H17C 109.5 . .
H17B C17 H17C 109.5 . .
O2 C18 N2 122.37(11) . .
O2 C18 C15 133.55(12) . 3_656
N2 C18 C15 104.08(10) . 3_656

loop_
_geom_bond_atom_site_label_1
_geom_bond_atom_site_label_2
_geom_bond_distance
_geom_bond_site_symmetry_2
S1 C1 1.7071(14) .
S1 C4 1.7352(14) .
F1 C2 1.3464(15) .
O1 C7 1.2292(15) .
N1 C5 1.3903(15) .
N1 C7 1.4224(15) .
N1 C8 1.4612(15) .
C1 C2 1.3614(19) .
C1 H1 0.9500 .
C2 C3 1.4009(17) .
C3 C4 1.3805(17) .
C3 H3 0.9500 .
C4 C5 1.4386(16) .
C5 C6 1.3938(17) .
C6 C6 1.415(2) 3_666
C6 C7 1.4445(16) 3_666
C7 C6 1.4446(16) 3_666
C8 C9 1.5208(18) .
C8 H8A 0.9900 .
C8 H8B 0.9900 .
C9 H9A 0.9800 .
C9 H9B 0.9800 .
C9 H9C 0.9800 .
S2 C10 1.7043(14) .
S2 C13 1.7328(13) .
F2 C11 1.3526(15) .
O2 C18 1.2271(15) .
N2 C14 1.3905(15) .
N2 C18 1.4226(16) .
N2 C16 1.4642(16) .
C10 C11 1.3574(19) .
C10 H10 0.9500 .
C11 C12 1.4015(17) .
C12 C13 1.3834(17) .
C12 H12 0.9500 .
C13 C14 1.4401(16) .
C14 C15 1.3861(17) .
C15 C15 1.417(2) 3_656
C15 C18 1.4463(17) 3_656
C16 C17 1.5200(18) .
C16 H16A 0.9900 .
C16 H16B 0.9900 .
C17 H17A 0.9800 .
C17 H17B 0.9800 .
C17 H17C 0.9800 .
C18 C15 1.4463(17) 3_656
